data_7122918
loop_
_publ_author_name
'Carreras, Lucas'
'Benet-Buchholz, Jordi'
'Franconetti, Antonio'
'Frontera, Antonio'
'van Leeuwen, Piet W.N.M.'
'Vidal-Ferran, Anton'

_publ_section_title
;
 Halogen Bonding Effects on the Outcome of Reactions at Metal Centres
;
_journal_name_full 'Chemical Communications'
_journal_paper_doi 10.1039/C8CC08884E
_journal_year 2019
_chemical_formula_sum 'C43 H34 B Cl2 F8 I N P2 Rh'
_chemical_formula_weight 1090.17
_space_group_IT_number 2
_space_group_name_Hall '-P 1'
_symmetry_cell_setting triclinic
_symmetry_space_group_name_Hall '-P 1'
_symmetry_space_group_name_H-M 'P -1'
_atom_sites_solution_hydrogens geom
_audit_creation_method SHELXL-2014/7
_audit_update_record
;
2018-10-22 deposited with the CCDC.
2019-01-31 downloaded from the CCDC.
;
_cell_angle_alpha 75.0400(10)
_cell_angle_beta 70.3040(10)
_cell_angle_gamma 78.7840(10)
_cell_formula_units_Z 4
_cell_length_a 13.7054(7)
_cell_length_b 17.7900(10)
_cell_length_c 19.4855(11)
_cell_measurement_reflns_used 8516
_cell_measurement_temperature 100(2)
_cell_measurement_theta_max 30.27
_cell_measurement_theta_min 2.22
_cell_volume 4291.1(4)
_computing_cell_refinement 'Bruker APEX3 v2015.9-0'
_computing_data_collection 'Bruker APEX3 v2015.9-0'
_computing_data_reduction 'Bruker SAINT V8.35A'
_computing_molecular_graphics
;
 SHELXle: C.B. Huebschle, G.M. Sheldrick & B. Dittrich
 J.Appl.Cryst. (2011) 44, 1281-1284.
;
_computing_publication_material 'XCIF, SHELXL-2014/7 (Sheldrick, 2014)'
_computing_structure_refinement 'SHELXL-2014/7 (Sheldrick, 2014)'
_computing_structure_solution 'SHELXT V2014/4 (Sheldrick 2014)'
_diffrn_ambient_temperature 100(2)
_diffrn_detector_area_resol_mean 512
_diffrn_detector_type '4K CCD area detector APEX II'
_diffrn_measured_fraction_theta_full 0.997
_diffrn_measured_fraction_theta_max 0.965
_diffrn_measurement_device_type 'APEX DUO Kappa 4-axis goniometer'
_diffrn_measurement_method
;
 Fullsphere data collection, phi and omega scans
;
_diffrn_measurement_specimen_support 'magnetic support with MicroMount'
_diffrn_radiation_monochromator 'Quazar MX Multilayer Optics'
_diffrn_radiation_type MoK\a
_diffrn_radiation_wavelength 0.71073
_diffrn_reflns_av_R_equivalents 0.0560
_diffrn_reflns_av_unetI/netI 0.0840
_diffrn_reflns_Laue_measured_fraction_full 0.997
_diffrn_reflns_Laue_measured_fraction_max 0.965
_diffrn_reflns_limit_h_max 20
_diffrn_reflns_limit_h_min -18
_diffrn_reflns_limit_k_max 26
_diffrn_reflns_limit_k_min -25
_diffrn_reflns_limit_l_max 28
_diffrn_reflns_limit_l_min 0
_diffrn_reflns_number 34956
_diffrn_reflns_point_group_measured_fraction_full 0.997
_diffrn_reflns_point_group_measured_fraction_max 0.965
_diffrn_reflns_theta_full 25.242
_diffrn_reflns_theta_max 31.715
_diffrn_reflns_theta_min 1.193
_diffrn_source 'Microfocus source E025 IuS'
_diffrn_source_current 0.6
_diffrn_source_power 50
_diffrn_source_size '0.2 mm x 0.2 mm fine focus'
_diffrn_source_type 'Bruker APEX DUO'
_exptl_absorpt_coefficient_mu 1.384
_exptl_absorpt_correction_T_max 0.934
_exptl_absorpt_correction_T_min 0.718
_exptl_absorpt_correction_type multi-scan
_exptl_absorpt_process_details
; 
 TWINABS Version 2008/0 Bruker-Nonius
 Blessing, Acta Cryst. (1995) A51 33-38
;
_exptl_crystal_colour orange
_exptl_crystal_density_diffrn 1.687
_exptl_crystal_description PLATE
_exptl_crystal_F_000 2152
_exptl_crystal_size_max 0.25
_exptl_crystal_size_mid 0.20
_exptl_crystal_size_min 0.05
_refine_diff_density_max 2.192
_refine_diff_density_min -2.337
_refine_diff_density_rms 0.204
_refine_ls_extinction_method none
_refine_ls_goodness_of_fit_ref 1.063
_refine_ls_hydrogen_treatment constr
_refine_ls_matrix_type full
_refine_ls_number_parameters 1270
_refine_ls_number_reflns 34956
_refine_ls_number_restraints 719
_refine_ls_restrained_S_all 1.070
_refine_ls_R_factor_all 0.0941
_refine_ls_R_factor_gt 0.0520
_refine_ls_shift/su_max 0.001
_refine_ls_shift/su_mean 0.000
_refine_ls_structure_factor_coef Fsqd
_refine_ls_weighting_details 'w=1/[\s^2^(Fo^2^)+(0.0637P)^2^] where P=(Fo^2^+2Fc^2^)/3'
_refine_ls_weighting_scheme calc
_refine_ls_wR_factor_gt 0.1159
_refine_ls_wR_factor_ref 0.1352
_reflns_Friedel_coverage 0.000
_reflns_number_gt 24291
_reflns_number_total 34956
_reflns_threshold_expression 'I > 2\s(I)'
_cod_data_source_file c8cc08884e2.cif
_cod_data_source_block mo_LCAR724c_0m_5
_cod_depositor_comments
;
The following automatic conversions were performed:

'_symmetry_cell_setting' value 'Triclinic' changed to 'triclinic'
according to
/home/data/users/saulius/crontab/automatic-downloads/rss-feeds/RSC/lib/dictionaries/cif_core.dic
dictionary named 'cif_core.dic' version 2.4.2 from 2011-04-26.

'_exptl_absorpt_correction_type' value 'Multi-scan' changed to
'multi-scan' according to
/home/data/users/saulius/crontab/automatic-downloads/rss-feeds/RSC/lib/dictionaries/cif_core.dic
dictionary named 'cif_core.dic' version 2.4.2 from 2011-04-26.

Automatic conversion script
Id: cif_fix_values 4973 2017-02-22 13:04:09Z antanas 
;
_cod_original_sg_symbol_H-M P-1
_cod_database_code 7122918
_shelx_shelxl_version_number 2014/7
_shelx_space_group_comment
;
The symmetry employed for this shelxl refinement is uniquely defined
by the following loop, which should always be used as a source of
symmetry information in preference to the above space-group names.
They are only intended as comments.
;
_shelx_estimated_absorpt_t_min 0.723
_shelx_estimated_absorpt_t_max 0.934

loop_
_space_group_symop_operation_xyz
'x, y, z'
'-x, -y, -z'

loop_
_atom_site_label
_atom_site_type_symbol
_atom_site_fract_x
_atom_site_fract_y
_atom_site_fract_z
_atom_site_U_iso_or_equiv
_atom_site_adp_type
_atom_site_occupancy
_atom_site_site_symmetry_order
_atom_site_calc_flag
_atom_site_refinement_flags_posn
_atom_site_refinement_flags_adp
_atom_site_refinement_flags_occupancy
_atom_site_disorder_assembly
_atom_site_disorder_group
C1A C 0.6466(4) 0.3154(3) 1.0209(3) 0.0153(9) Uani 1 1 d . . . . .
N1A N 0.5658(3) 0.2761(2) 1.0371(2) 0.0168(9) Uani 1 1 d . . . . .
F1A F 0.2717(2) 0.37403(16) 0.97000(18) 0.0270(7) Uani 1 1 d . . . . .
P1A P 0.74615(9) 0.30957(7) 0.93074(7) 0.0139(2) Uani 1 1 d . . . . .
Rh1A Rh 0.69577(3) 0.28896(2) 0.83457(2) 0.01447(8) Uani 1 1 d . . . . .
I1A I 0.50194(2) 0.37730(2) 0.86766(2) 0.01795(7) Uani 1 1 d . . . . .
C2A C 0.4886(4) 0.2817(3) 1.1012(3) 0.0224(11) Uani 1 1 d . . . . .
H2A H 0.4308 0.2533 1.1139 0.027 Uiso 1 1 calc R U . . .
F2A F 0.1567(2) 0.25822(18) 1.0553(2) 0.0360(9) Uani 1 1 d . . . . .
P2A P 0.61202(10) 0.18071(7) 0.90240(7) 0.0164(3) Uani 1 1 d . . . . .
C3A C 0.4889(4) 0.3267(3) 1.1496(3) 0.0236(11) Uani 1 1 d . . . . .
H3A H 0.4322 0.3296 1.1937 0.028 Uiso 1 1 calc R U . . .
F3A F 0.2419(2) 0.10677(17) 1.0635(2) 0.0351(9) Uani 1 1 d . . . . .
C4A C 0.5740(4) 0.3677(3) 1.1323(3) 0.0209(11) Uani 1 1 d . . . . .
H4A H 0.5771 0.3990 1.1642 0.025 Uiso 1 1 calc R U . . .
F4A F 0.4443(2) 0.07107(15) 0.99274(18) 0.0261(7) Uani 1 1 d . . . . .
C5A C 0.6527(4) 0.3610(3) 1.0681(3) 0.0199(10) Uani 1 1 d . . . . .
H5A H 0.7123 0.3875 1.0551 0.024 Uiso 1 1 calc R U . . .
C6A C 0.8557(4) 0.2444(3) 0.9547(3) 0.0169(10) Uani 1 1 d . . . . .
C7A C 0.8650(4) 0.2254(3) 1.0272(3) 0.0228(11) Uani 1 1 d . . . . .
H7A H 0.8107 0.2441 1.0665 0.027 Uiso 1 1 calc R U . . .
C8A C 0.9532(4) 0.1795(3) 1.0414(3) 0.0274(12) Uani 1 1 d . . . . .
H8A H 0.9586 0.1664 1.0906 0.033 Uiso 1 1 calc R U . . .
C9A C 1.0331(4) 0.1527(3) 0.9845(3) 0.0230(12) Uani 1 1 d . . . . .
H9A H 1.0938 0.1221 0.9944 0.028 Uiso 1 1 calc R U . . .
C10A C 1.0247(4) 0.1706(3) 0.9126(3) 0.0213(11) Uani 1 1 d . . . . .
H10A H 1.0795 0.1519 0.8735 0.026 Uiso 1 1 calc R U . . .
C11A C 0.9366(4) 0.2156(3) 0.8981(3) 0.0177(10) Uani 1 1 d . . . . .
H11A H 0.9310 0.2270 0.8491 0.021 Uiso 1 1 calc R U . . .
C12A C 0.7911(4) 0.4067(3) 0.9071(3) 0.0170(10) Uani 1 1 d . . . . .
C13A C 0.8945(4) 0.4173(3) 0.8916(3) 0.0184(10) Uani 1 1 d . . . . .
H13A H 0.9460 0.3730 0.8923 0.022 Uiso 1 1 calc R U . . .
C14A C 0.9235(4) 0.4920(3) 0.8750(3) 0.0213(11) Uani 1 1 d . . . . .
H14A H 0.9948 0.4986 0.8637 0.026 Uiso 1 1 calc R U . . .
C15A C 0.8489(4) 0.5574(3) 0.8747(3) 0.0233(11) Uani 1 1 d . . . . .
H15A H 0.8688 0.6084 0.8643 0.028 Uiso 1 1 calc R U . . .
C16A C 0.7447(4) 0.5475(3) 0.8899(3) 0.0247(12) Uani 1 1 d . . . . .
H16A H 0.6932 0.5918 0.8901 0.030 Uiso 1 1 calc R U . . .
C17A C 0.7164(4) 0.4731(3) 0.9046(3) 0.0211(11) Uani 1 1 d . . . . .
H17A H 0.6457 0.4668 0.9130 0.025 Uiso 1 1 calc R U . . .
C18A C 0.4708(4) 0.2052(3) 0.9469(3) 0.0188(10) Uani 1 1 d . . . . .
C19A C 0.4231(4) 0.2827(3) 0.9395(3) 0.0169(10) Uani 1 1 d . . . . .
C20A C 0.3188(4) 0.2996(3) 0.9760(3) 0.0219(11) Uani 1 1 d . . . . .
C21A C 0.2578(4) 0.2412(3) 1.0194(3) 0.0247(12) Uani 1 1 d . . . . .
C22A C 0.3022(4) 0.1635(3) 1.0237(3) 0.0275(13) Uani 1 1 d . . . . .
C23A C 0.4059(4) 0.1472(3) 0.9876(3) 0.0224(11) Uani 1 1 d . . . . .
C24A C 0.6041(4) 0.1162(3) 0.8448(3) 0.0239(12) Uani 1 1 d . . . . .
C25A C 0.6717(5) 0.0473(3) 0.8371(3) 0.0280(12) Uani 1 1 d . . . . .
H25A H 0.7207 0.0307 0.8644 0.034 Uiso 1 1 calc R U . . .
C26A C 0.6667(6) 0.0028(3) 0.7890(4) 0.0431(18) Uani 1 1 d . . . . .
H26A H 0.7121 -0.0446 0.7846 0.052 Uiso 1 1 calc R U . . .
C27A C 0.5991(6) 0.0255(4) 0.7486(3) 0.0452(18) Uani 1 1 d . . . . .
H27A H 0.5971 -0.0057 0.7163 0.054 Uiso 1 1 calc R U . . .
C28A C 0.5328(6) 0.0943(4) 0.7547(3) 0.0456(18) Uani 1 1 d . . . . .
H28A H 0.4859 0.1110 0.7258 0.055 Uiso 1 1 calc R U . . .
C29A C 0.5344(5) 0.1394(3) 0.8029(3) 0.0311(13) Uani 1 1 d . . . . .
H29A H 0.4878 0.1863 0.8074 0.037 Uiso 1 1 calc R U . . .
C30A C 0.6657(4) 0.1149(3) 0.9734(3) 0.0174(10) Uani 1 1 d . . . . .
C31A C 0.7730(4) 0.0910(3) 0.9479(3) 0.0211(11) Uani 1 1 d . . . . .
H31A H 0.8112 0.1084 0.8973 0.025 Uiso 1 1 calc R U . . .
C32A C 0.8233(4) 0.0418(3) 0.9968(3) 0.0267(12) Uani 1 1 d . . . . .
H32A H 0.8959 0.0250 0.9792 0.032 Uiso 1 1 calc R U . . .
C33A C 0.7687(4) 0.0172(3) 1.0709(3) 0.0272(12) Uani 1 1 d . . . . .
H33A H 0.8031 -0.0164 1.1044 0.033 Uiso 1 1 calc R U . . .
C34A C 0.6624(4) 0.0422(3) 1.0958(3) 0.0259(12) Uani 1 1 d . . . . .
H34A H 0.6247 0.0258 1.1468 0.031 Uiso 1 1 calc R U . . .
C35A C 0.6105(4) 0.0905(3) 1.0479(3) 0.0205(11) Uani 1 1 d . . . . .
H35A H 0.5379 0.1069 1.0657 0.025 Uiso 1 1 calc R U . . .
C36A C 0.7838(4) 0.2311(3) 0.7425(3) 0.0206(11) Uani 1 1 d . . . . .
H36A H 0.7932 0.1729 0.7483 0.025 Uiso 1 1 calc R U . . .
C37A C 0.6956(4) 0.2786(3) 0.7267(3) 0.0206(11) Uani 1 1 d . . . . .
H37A H 0.6386 0.2570 0.7194 0.025 Uiso 1 1 calc R U . . .
C38A C 0.7338(4) 0.3581(3) 0.6815(3) 0.0208(11) Uani 1 1 d . . . . .
H38A H 0.6885 0.3943 0.6530 0.025 Uiso 1 1 calc R U . . .
C39A C 0.8457(4) 0.3306(3) 0.6364(3) 0.0258(12) Uani 1 1 d . . . . .
H39A H 0.8887 0.3743 0.6104 0.031 Uiso 1 1 calc R U . . .
H39B H 0.8471 0.2991 0.6008 0.031 Uiso 1 1 calc R U . . .
C40A C 0.8755(4) 0.2799(3) 0.7063(3) 0.0215(11) Uani 1 1 d . . . . .
H40A H 0.9476 0.2515 0.6985 0.026 Uiso 1 1 calc R U . . .
C41A C 0.8415(4) 0.3396(3) 0.7563(3) 0.0203(11) Uani 1 1 d . . . . .
H41A H 0.8917 0.3572 0.7744 0.024 Uiso 1 1 calc R U . . .
C42A C 0.7566(4) 0.3884(3) 0.7412(3) 0.0204(11) Uani 1 1 d . . . . .
H42A H 0.7407 0.4445 0.7459 0.024 Uiso 1 1 calc R U . . .
C1B C 0.1726(3) 0.8383(2) 0.4850(3) 0.0132(9) Uani 1 1 d . . . . .
N1B N 0.0916(3) 0.7970(2) 0.5253(2) 0.0163(8) Uani 1 1 d . . . . .
F1B F -0.2037(2) 0.87310(19) 0.6888(2) 0.0348(8) Uani 1 1 d . . . . .
P1B P 0.27149(9) 0.82922(7) 0.53202(7) 0.0131(2) Uani 1 1 d . . . . .
Rh1B Rh 0.22187(3) 0.80526(2) 0.66196(2) 0.01212(8) Uani 1 1 d . . . . .
I1B I 0.02207(2) 0.88445(2) 0.68475(2) 0.01921(8) Uani 1 1 d . . . . .
C2B C 0.0148(4) 0.8031(3) 0.4961(3) 0.0205(11) Uani 1 1 d . . . . .
H2B H -0.0422 0.7740 0.5240 0.025 Uiso 1 1 calc R U . . .
F2B F -0.3062(2) 0.7546(2) 0.7000(2) 0.0447(10) Uani 1 1 d . . . . .
P2B P 0.14747(9) 0.69324(7) 0.68021(7) 0.0138(2) Uani 1 1 d . . . . .
C3B C 0.0131(4) 0.8499(3) 0.4270(3) 0.0207(11) Uani 1 1 d . . . . .
H3B H -0.0442 0.8537 0.4087 0.025 Uiso 1 1 calc R U . . .
F3B F -0.2061(2) 0.6051(2) 0.7093(2) 0.0382(9) Uani 1 1 d . . . . .
C4B C 0.0984(4) 0.8909(3) 0.3856(3) 0.0209(11) Uani 1 1 d . . . . .
H4B H 0.1012 0.9226 0.3377 0.025 Uiso 1 1 calc R U . . .
F4B F -0.0055(2) 0.57727(16) 0.70377(17) 0.0261(7) Uani 1 1 d . . . . .
C5B C 0.1782(4) 0.8849(3) 0.4149(3) 0.0190(10) Uani 1 1 d . . . . .
H5B H 0.2370 0.9125 0.3874 0.023 Uiso 1 1 calc R U . . .
C6B C 0.3803(4) 0.7625(3) 0.4876(3) 0.0147(10) Uani 1 1 d . . . . .
C7B C 0.3902(4) 0.7434(3) 0.4207(3) 0.0215(11) Uani 1 1 d . . . . .
H7B H 0.3375 0.7638 0.3971 0.026 Uiso 1 1 calc R U . . .
C8B C 0.4766(4) 0.6946(3) 0.3880(3) 0.0271(12) Uani 1 1 d . . . . .
H8B H 0.4824 0.6818 0.3423 0.033 Uiso 1 1 calc R U . . .
C9B C 0.5537(4) 0.6649(3) 0.4217(3) 0.0235(12) Uani 1 1 d . . . . .
H9B H 0.6132 0.6324 0.3988 0.028 Uiso 1 1 calc R U . . .
C10B C 0.5444(4) 0.6827(3) 0.4893(3) 0.0216(11) Uani 1 1 d . . . . .
H10B H 0.5969 0.6618 0.5131 0.026 Uiso 1 1 calc R U . . .
C11B C 0.4578(3) 0.7313(3) 0.5219(3) 0.0180(10) Uani 1 1 d . . . . .
H11B H 0.4513 0.7433 0.5681 0.022 Uiso 1 1 calc R U . . .
C12B C 0.3186(4) 0.9253(3) 0.4902(3) 0.0165(10) Uani 1 1 d . . . . .
C13B C 0.4210(4) 0.9344(3) 0.4478(3) 0.0193(10) Uani 1 1 d . . . . .
H13B H 0.4701 0.8897 0.4385 0.023 Uiso 1 1 calc R U . . .
C14B C 0.4520(4) 1.0095(3) 0.4186(3) 0.0252(12) Uani 1 1 d . . . . .
H14B H 0.5223 1.0153 0.3894 0.030 Uiso 1 1 calc R U . . .
C15B C 0.3823(4) 1.0753(3) 0.4315(3) 0.0283(13) Uani 1 1 d . . . . .
H15B H 0.4043 1.1260 0.4115 0.034 Uiso 1 1 calc R U . . .
C16B C 0.2796(4) 1.0663(3) 0.4740(4) 0.0321(14) Uani 1 1 d . . . . .
H16B H 0.2308 1.1114 0.4822 0.038 Uiso 1 1 calc R U . . .
C17B C 0.2473(4) 0.9920(3) 0.5046(3) 0.0263(12) Uani 1 1 d . . . . .
H17B H 0.1775 0.9865 0.5352 0.032 Uiso 1 1 calc R U . . .
C18B C 0.0068(4) 0.7123(3) 0.6884(3) 0.0167(10) Uani 1 1 d . . . . .
C19B C -0.0469(4) 0.7868(3) 0.6872(3) 0.0175(10) Uani 1 1 d . . . . .
C20B C -0.2039(4) 0.7403(4) 0.6973(3) 0.0294(13) Uani 1 1 d . . . . .
C21B C -0.1508(4) 0.7999(3) 0.6908(3) 0.0244(12) Uani 1 1 d . . . . .
C22B C -0.1532(4) 0.6647(3) 0.7011(3) 0.0280(13) Uani 1 1 d . . . . .
C23B C -0.0501(4) 0.6519(3) 0.6973(3) 0.0224(11) Uani 1 1 d . . . . .
C24B C 0.1400(4) 0.6298(3) 0.7723(3) 0.0150(10) Uani 1 1 d . . . . .
C25B C 0.0721(4) 0.6572(3) 0.8349(3) 0.0188(10) Uani 1 1 d . . . . .
H25B H 0.0274 0.7047 0.8283 0.023 Uiso 1 1 calc R U . . .
C26B C 0.0687(4) 0.6158(3) 0.9070(3) 0.0220(11) Uani 1 1 d . . . . .
H26B H 0.0211 0.6346 0.9489 0.026 Uiso 1 1 calc R U . . .
C27B C 0.1350(4) 0.5473(3) 0.9171(3) 0.0256(12) Uani 1 1 d . . . . .
H27B H 0.1342 0.5192 0.9659 0.031 Uiso 1 1 calc R U . . .
C28B C 0.2037(4) 0.5199(3) 0.8542(3) 0.0271(12) Uani 1 1 d . . . . .
H28B H 0.2493 0.4728 0.8606 0.033 Uiso 1 1 calc R U . . .
C29B C 0.2055(4) 0.5607(3) 0.7831(3) 0.0222(11) Uani 1 1 d . . . . .
H29B H 0.2520 0.5413 0.7411 0.027 Uiso 1 1 calc R U . . .
C30B C 0.2076(4) 0.6297(3) 0.6145(3) 0.0158(10) Uani 1 1 d . . . . .
C31B C 0.1605(4) 0.6127(3) 0.5675(3) 0.0169(10) Uani 1 1 d . . . . .
H31B H 0.0910 0.6348 0.5692 0.020 Uiso 1 1 calc R U . . .
C32B C 0.2147(4) 0.5637(3) 0.5185(3) 0.0216(11) Uani 1 1 d . . . . .
H32B H 0.1821 0.5520 0.4872 0.026 Uiso 1 1 calc R U . . .
C33B C 0.3175(4) 0.5315(3) 0.5152(3) 0.0219(11) Uani 1 1 d . . . . .
H33B H 0.3544 0.4977 0.4818 0.026 Uiso 1 1 calc R U . . .
C34B C 0.3648(4) 0.5486(3) 0.5599(3) 0.0180(10) Uani 1 1 d . . . . .
H34B H 0.4345 0.5264 0.5573 0.022 Uiso 1 1 calc R U . . .
C35B C 0.3124(4) 0.5979(3) 0.6091(3) 0.0174(10) Uani 1 1 d . . . . .
H35B H 0.3467 0.6103 0.6390 0.021 Uiso 1 1 calc R U . . .
C36B C 0.2193(4) 0.7963(3) 0.7759(3) 0.0184(10) Uani 1 1 d . . . . .
H36B H 0.1619 0.7750 0.8203 0.022 Uiso 1 1 calc R U . . .
C37B C 0.3087(4) 0.7487(3) 0.7414(3) 0.0170(10) Uani 1 1 d . . . . .
H37B H 0.3190 0.6905 0.7590 0.020 Uiso 1 1 calc R U . . .
C38B C 0.3989(4) 0.7989(3) 0.7107(3) 0.0163(10) Uani 1 1 d . . . . .
H38B H 0.4713 0.7708 0.6982 0.020 Uiso 1 1 calc R U . . .
C39B C 0.3702(4) 0.8503(3) 0.7690(3) 0.0184(10) Uani 1 1 d . . . . .
H39C H 0.4128 0.8943 0.7528 0.022 Uiso 1 1 calc R U . . .
H39D H 0.3725 0.8198 0.8188 0.022 Uiso 1 1 calc R U . . .
C40B C 0.2575(4) 0.8768(3) 0.7647(3) 0.0183(10) Uani 1 1 d . . . . .
H40B H 0.2122 0.9134 0.7971 0.022 Uiso 1 1 calc R U . . .
C41B C 0.2791(4) 0.9053(3) 0.6800(3) 0.0172(10) Uani 1 1 d . . . . .
H41B H 0.2625 0.9610 0.6559 0.021 Uiso 1 1 calc R U . . .
C42B C 0.3659(4) 0.8560(3) 0.6471(3) 0.0162(10) Uani 1 1 d . . . . .
H42B H 0.4164 0.8736 0.5971 0.019 Uiso 1 1 calc R U . . .
C1S C 0.8136(10) 0.6265(6) 0.5020(9) 0.031(3) Uani 0.416(8) 1 d D U P A 1
H1SA H 0.7525 0.6237 0.5474 0.037 Uiso 0.416(8) 1 calc R U P A 1
H1SB H 0.8049 0.5942 0.4705 0.037 Uiso 0.416(8) 1 calc R U P A 1
Cl1S Cl 0.9282(9) 0.5899(6) 0.5270(6) 0.0367(17) Uani 0.416(8) 1 d D U P A 1
Cl2S Cl 0.8199(5) 0.7243(3) 0.4529(5) 0.068(2) Uani 0.416(8) 1 d D U P A 1
C1S' C 0.7945(9) 0.6197(5) 0.5409(10) 0.070(5) Uani 0.584(8) 1 d D U P A 2
H1SX H 0.7432 0.6032 0.5902 0.084 Uiso 0.584(8) 1 calc R U P A 2
H1SY H 0.7783 0.5987 0.5042 0.084 Uiso 0.584(8) 1 calc R U P A 2
Cl1X Cl 0.9202(7) 0.5789(6) 0.5454(5) 0.060(2) Uani 0.584(8) 1 d D U P A 2
Cl2X Cl 0.7802(3) 0.7232(2) 0.5158(4) 0.0704(18) Uani 0.584(8) 1 d D U P A 2
C1N C 0.206(2) 0.2832(10) 0.7355(16) 0.061(4) Uani 0.328(3) 1 d D U P B 1
H1NA H 0.1565 0.2438 0.7536 0.073 Uiso 0.328(3) 1 calc R U P B 1
H1NB H 0.2616 0.2701 0.6907 0.073 Uiso 0.328(3) 1 calc R U P B 1
Cl1N Cl 0.1406(11) 0.3779(6) 0.7120(8) 0.067(3) Uani 0.328(3) 1 d D U P B 1
Cl2N Cl 0.2631(7) 0.2802(5) 0.8056(6) 0.076(2) Uani 0.328(3) 1 d D U P B 1
C1U C 0.199(7) 0.3032(12) 0.739(5) 0.062(4) Uani 0.144(3) 1 d D U P C 2
H1UA H 0.1418 0.2715 0.7716 0.074 Uiso 0.144(3) 1 calc R U P C 2
H1UB H 0.2408 0.2763 0.6983 0.074 Uiso 0.144(3) 1 calc R U P C 2
Cl1U Cl 0.2783(16) 0.3094(11) 0.7918(12) 0.066(4) Uani 0.144(3) 1 d D U P C 2
Cl2U Cl 0.145(2) 0.3967(12) 0.7020(16) 0.049(4) Uani 0.144(3) 1 d D U P C 2
C1I C 0.263(7) 0.229(4) 0.747(5) 0.066(4) Uani 0.066(3) 1 d D U P D 3
H1IA H 0.3363 0.2372 0.7352 0.079 Uiso 0.066(3) 1 calc R U P D 3
H1IB H 0.2418 0.1949 0.7973 0.079 Uiso 0.066(3) 1 calc R U P D 3
Cl1I Cl 0.254(2) 0.1797(18) 0.6821(19) 0.072(5) Uani 0.066(3) 1 d D U P D 3
Cl2I Cl 0.184(3) 0.319(2) 0.747(3) 0.069(5) Uani 0.066(3) 1 d D U P D 3
C1R C 0.136(3) 0.4261(10) 0.7086(17) 0.049(5) Uani 0.221(3) 1 d D U P E 4
H1RA H 0.1829 0.4661 0.6778 0.059 Uiso 0.221(3) 1 calc R U P E 4
H1RB H 0.0718 0.4531 0.7388 0.059 Uiso 0.221(3) 1 calc R U P E 4
Cl1R Cl 0.1025(6) 0.3831(4) 0.6501(5) 0.047(2) Uani 0.221(3) 1 d D U P E 4
Cl2R Cl 0.1970(8) 0.3588(5) 0.7680(5) 0.061(2) Uani 0.221(3) 1 d D U P E 4
C1O C 0.261(3) 0.0913(17) 0.7225(8) 0.100(6) Uani 0.241(2) 1 d D U P F 5
H1OA H 0.2945 0.0375 0.7364 0.119 Uiso 0.241(2) 1 calc R U P F 5
H1OB H 0.1844 0.0899 0.7394 0.119 Uiso 0.241(2) 1 calc R U P F 5
Cl1O Cl 0.3035(6) 0.1232(4) 0.6262(5) 0.068(2) Uani 0.241(2) 1 d D U P F 5
Cl2O Cl 0.2910(7) 0.1532(6) 0.7666(6) 0.081(3) Uani 0.241(2) 1 d D U P F 5
B1T B 0.5472(6) 0.5537(4) 0.6939(4) 0.0353(15) Uani 1 1 d . U . . .
F1T F 0.5759(2) 0.52540(18) 0.75922(18) 0.0300(7) Uani 1 1 d . U . . .
F2T F 0.5676(9) 0.6423(5) 0.6738(6) 0.048(3) Uani 0.385(6) 1 d . U P G 1
F3T F 0.4393(7) 0.5616(6) 0.7241(6) 0.046(3) Uani 0.385(6) 1 d . U P G 1
F4T F 0.5926(8) 0.5248(6) 0.6368(6) 0.034(2) Uani 0.385(6) 1 d . U P G 1
F2T' F 0.4911(5) 0.6211(3) 0.6877(3) 0.0380(17) Uani 0.615(6) 1 d . U P G 2
F3T' F 0.4922(5) 0.4942(4) 0.6855(4) 0.0501(19) Uani 0.615(6) 1 d . U P G 2
F4T' F 0.6401(5) 0.5484(4) 0.6360(3) 0.0397(16) Uani 0.615(6) 1 d . U P G 2
B1M B 0.0368(8) 1.0560(6) 0.7649(6) 0.061(2) Uani 1 1 d . U . . .
F1M F 0.0768(19) 1.0246(16) 0.7026(15) 0.025(3) Uani 0.560(10) 1 d . U P H 1
F2M F -0.0488(7) 1.0899(6) 0.7780(5) 0.063(3) Uani 0.560(10) 1 d . U P H 1
F3M F 0.0574(7) 1.0103(5) 0.8263(5) 0.050(2) Uani 0.560(10) 1 d . U P H 1
F4M F 0.0887(10) 1.1434(5) 0.7297(7) 0.088(3) Uani 0.560(10) 1 d . U P H 1
F1M' F 0.088(3) 1.033(2) 0.695(2) 0.037(5) Uani 0.440(10) 1 d . U P H 2
F2M' F -0.0838(8) 1.0373(8) 0.7898(6) 0.064(3) Uani 0.440(10) 1 d . U P H 2
F3M' F 0.1088(11) 1.0369(8) 0.8013(8) 0.072(3) Uani 0.440(10) 1 d . U P H 2
F4M' F 0.0162(10) 1.1285(6) 0.7610(7) 0.054(3) Uani 0.440(10) 1 d . U P H 2

loop_
_atom_site_aniso_label
_atom_site_aniso_U_11
_atom_site_aniso_U_22
_atom_site_aniso_U_33
_atom_site_aniso_U_23
_atom_site_aniso_U_13
_atom_site_aniso_U_12
C1A 0.018(2) 0.015(2) 0.012(2) -0.0010(19) -0.009(2) 0.0039(18)
N1A 0.019(2) 0.0156(19) 0.014(2) 0.0001(17) -0.0063(18) 0.0006(16)
F1A 0.0252(16) 0.0172(14) 0.0312(19) -0.0023(14) -0.0071(15) 0.0086(12)
P1A 0.0158(6) 0.0136(5) 0.0120(6) -0.0040(5) -0.0048(5) 0.0018(5)
Rh1A 0.01951(18) 0.01242(16) 0.01064(18) -0.00281(15) -0.00607(16) 0.00335(14)
I1A 0.02155(16) 0.01301(14) 0.01751(17) -0.00185(13) -0.00790(14) 0.00389(12)
C2A 0.016(2) 0.031(3) 0.019(3) -0.004(2) -0.005(2) -0.003(2)
F2A 0.0188(15) 0.0329(17) 0.045(2) -0.0017(17) -0.0036(16) 0.0029(13)
P2A 0.0228(6) 0.0133(6) 0.0146(6) -0.0040(5) -0.0091(5) 0.0025(5)
C3A 0.019(2) 0.028(3) 0.019(3) -0.003(2) -0.006(2) 0.007(2)
F3A 0.0275(16) 0.0219(15) 0.050(2) 0.0092(16) -0.0135(17) -0.0080(13)
C4A 0.026(3) 0.020(2) 0.017(3) -0.008(2) -0.010(2) 0.008(2)
F4A 0.0321(17) 0.0125(13) 0.0341(19) -0.0018(13) -0.0138(15) -0.0006(12)
C5A 0.019(2) 0.020(2) 0.021(3) -0.005(2) -0.007(2) -0.0008(19)
C6A 0.021(2) 0.016(2) 0.018(3) -0.007(2) -0.008(2) 0.0005(19)
C7A 0.025(3) 0.026(3) 0.016(3) -0.010(2) -0.007(2) 0.007(2)
C8A 0.038(3) 0.028(3) 0.020(3) -0.010(2) -0.021(3) 0.015(2)
C9A 0.021(3) 0.021(3) 0.026(3) -0.005(2) -0.011(2) 0.005(2)
C10A 0.024(3) 0.019(2) 0.019(3) -0.005(2) -0.006(2) 0.002(2)
C11A 0.019(2) 0.021(2) 0.010(2) -0.006(2) 0.000(2) 0.0008(19)
C12A 0.024(3) 0.014(2) 0.013(2) -0.0046(19) -0.007(2) 0.0020(19)
C13A 0.021(2) 0.020(2) 0.012(2) -0.002(2) -0.005(2) 0.000(2)
C14A 0.022(2) 0.026(3) 0.018(3) -0.007(2) -0.005(2) -0.005(2)
C15A 0.031(3) 0.019(2) 0.020(3) 0.000(2) -0.010(2) -0.006(2)
C16A 0.026(3) 0.018(2) 0.029(3) -0.002(2) -0.011(2) 0.001(2)
C17A 0.018(2) 0.019(2) 0.027(3) -0.007(2) -0.009(2) 0.0044(19)
C18A 0.023(2) 0.020(2) 0.017(3) -0.004(2) -0.011(2) 0.000(2)
C19A 0.023(2) 0.012(2) 0.013(2) 0.0031(19) -0.007(2) 0.0004(19)
C20A 0.028(3) 0.017(2) 0.020(3) -0.005(2) -0.013(2) 0.008(2)
C21A 0.017(2) 0.024(3) 0.030(3) -0.001(2) -0.010(2) 0.003(2)
C22A 0.025(3) 0.022(3) 0.037(3) 0.003(2) -0.018(3) -0.005(2)
C23A 0.028(3) 0.015(2) 0.028(3) -0.007(2) -0.015(2) 0.003(2)
C24A 0.037(3) 0.017(2) 0.021(3) -0.003(2) -0.012(2) -0.006(2)
C25A 0.044(3) 0.021(3) 0.020(3) -0.007(2) -0.011(3) -0.002(2)
C26A 0.075(5) 0.025(3) 0.028(3) -0.015(3) -0.003(3) -0.013(3)
C27A 0.090(5) 0.035(3) 0.020(3) -0.010(3) -0.012(4) -0.030(4)
C28A 0.084(5) 0.046(4) 0.020(3) 0.002(3) -0.027(4) -0.030(4)
C29A 0.046(4) 0.027(3) 0.027(3) 0.000(2) -0.022(3) -0.010(3)
C30A 0.025(3) 0.011(2) 0.019(3) -0.0037(19) -0.013(2) 0.0018(18)
C31A 0.024(3) 0.015(2) 0.023(3) -0.002(2) -0.009(2) 0.0039(19)
C32A 0.023(3) 0.017(2) 0.040(4) -0.004(2) -0.015(3) 0.004(2)
C33A 0.040(3) 0.017(2) 0.031(3) -0.002(2) -0.026(3) 0.003(2)
C34A 0.042(3) 0.023(3) 0.016(3) -0.002(2) -0.015(2) -0.002(2)
C35A 0.026(3) 0.017(2) 0.020(3) -0.006(2) -0.009(2) 0.003(2)
C36A 0.031(3) 0.019(2) 0.011(2) -0.010(2) -0.006(2) 0.005(2)
C37A 0.026(3) 0.020(2) 0.018(3) -0.008(2) -0.007(2) 0.001(2)
C38A 0.026(3) 0.022(2) 0.009(2) 0.000(2) -0.006(2) 0.008(2)
C39A 0.031(3) 0.026(3) 0.018(3) -0.002(2) -0.009(2) 0.002(2)
C40A 0.025(3) 0.022(2) 0.013(2) -0.007(2) -0.004(2) 0.005(2)
C41A 0.025(3) 0.022(2) 0.013(2) -0.004(2) -0.005(2) -0.003(2)
C42A 0.023(3) 0.015(2) 0.019(3) -0.005(2) -0.004(2) 0.003(2)
C1B 0.017(2) 0.011(2) 0.014(2) -0.0020(18) -0.0118(19) 0.0032(17)
N1B 0.021(2) 0.0152(19) 0.011(2) -0.0004(16) -0.0056(17) -0.0009(16)
F1B 0.0201(15) 0.0420(19) 0.041(2) -0.0142(17) -0.0108(16) 0.0112(14)
P1B 0.0143(6) 0.0138(5) 0.0118(6) -0.0026(5) -0.0055(5) -0.0002(5)
Rh1B 0.01380(16) 0.01149(15) 0.01102(18) -0.00241(14) -0.00526(15) 0.00139(13)
I1B 0.01823(15) 0.01940(15) 0.01910(17) -0.00657(14) -0.00748(14) 0.00657(12)
C2B 0.018(2) 0.025(3) 0.023(3) -0.008(2) -0.008(2) -0.004(2)
F2B 0.0128(15) 0.068(3) 0.048(2) 0.000(2) -0.0085(16) -0.0094(16)
P2B 0.0153(6) 0.0134(5) 0.0129(6) -0.0017(5) -0.0064(5) -0.0001(5)
C3B 0.020(2) 0.027(3) 0.022(3) -0.007(2) -0.016(2) 0.003(2)
F3B 0.0267(17) 0.048(2) 0.041(2) 0.0030(18) -0.0120(17) -0.0187(16)
C4B 0.030(3) 0.019(2) 0.015(2) -0.004(2) -0.013(2) 0.004(2)
F4B 0.0282(15) 0.0227(14) 0.0273(18) 0.0037(14) -0.0101(15) -0.0116(12)
C5B 0.023(2) 0.018(2) 0.015(2) -0.002(2) -0.007(2) -0.002(2)
C6B 0.015(2) 0.014(2) 0.013(2) -0.0006(19) -0.0033(19) -0.0026(18)
C7B 0.022(3) 0.024(3) 0.019(3) -0.007(2) -0.009(2) 0.005(2)
C8B 0.036(3) 0.028(3) 0.020(3) -0.014(2) -0.010(3) 0.007(2)
C9B 0.018(2) 0.024(3) 0.026(3) -0.011(2) -0.005(2) 0.008(2)
C10B 0.015(2) 0.020(2) 0.031(3) -0.006(2) -0.009(2) 0.002(2)
C11B 0.017(2) 0.019(2) 0.024(3) -0.010(2) -0.011(2) -0.0008(19)
C12B 0.017(2) 0.016(2) 0.018(3) -0.003(2) -0.008(2) -0.0034(19)
C13B 0.021(2) 0.022(2) 0.015(2) -0.004(2) -0.005(2) -0.002(2)
C14B 0.026(3) 0.024(3) 0.024(3) -0.005(2) -0.003(2) -0.007(2)
C15B 0.036(3) 0.017(2) 0.036(3) 0.003(2) -0.019(3) -0.009(2)
C16B 0.032(3) 0.015(2) 0.045(4) -0.003(3) -0.009(3) 0.000(2)
C17B 0.021(3) 0.021(2) 0.034(3) -0.001(2) -0.009(3) -0.001(2)
C18B 0.016(2) 0.024(2) 0.008(2) -0.0024(19) -0.0050(19) 0.0032(19)
C19B 0.014(2) 0.021(2) 0.018(3) -0.006(2) -0.006(2) -0.0006(19)
C20B 0.016(2) 0.045(3) 0.025(3) -0.003(3) -0.005(2) -0.007(2)
C21B 0.018(2) 0.029(3) 0.020(3) -0.003(2) -0.005(2) 0.006(2)
C22B 0.024(3) 0.040(3) 0.019(3) 0.003(2) -0.007(2) -0.012(2)
C23B 0.021(2) 0.027(3) 0.018(3) -0.003(2) -0.005(2) -0.004(2)
C24B 0.022(2) 0.015(2) 0.010(2) -0.0014(18) -0.0063(19) -0.0051(19)
C25B 0.025(3) 0.018(2) 0.015(2) -0.005(2) -0.006(2) -0.003(2)
C26B 0.026(3) 0.025(2) 0.016(3) -0.007(2) -0.003(2) -0.008(2)
C27B 0.031(3) 0.031(3) 0.014(3) 0.005(2) -0.009(2) -0.011(2)
C28B 0.029(3) 0.031(3) 0.019(3) 0.000(2) -0.012(2) 0.004(2)
C29B 0.022(3) 0.022(2) 0.021(3) -0.002(2) -0.007(2) -0.001(2)
C30B 0.020(2) 0.014(2) 0.013(2) -0.0030(19) -0.006(2) 0.0005(18)
C31B 0.024(2) 0.014(2) 0.016(2) 0.0013(19) -0.012(2) -0.0046(19)
C32B 0.037(3) 0.018(2) 0.014(2) -0.005(2) -0.012(2) -0.003(2)
C33B 0.034(3) 0.012(2) 0.018(3) -0.003(2) -0.006(2) -0.002(2)
C34B 0.021(2) 0.014(2) 0.018(3) -0.003(2) -0.007(2) 0.0001(19)
C35B 0.018(2) 0.016(2) 0.016(2) 0.0019(19) -0.006(2) -0.0024(18)
C36B 0.024(3) 0.023(3) 0.010(2) -0.009(2) -0.005(2) 0.000(2)
C37B 0.021(2) 0.013(2) 0.020(3) -0.0003(19) -0.014(2) 0.0026(18)
C38B 0.017(2) 0.018(2) 0.018(2) -0.008(2) -0.010(2) 0.0027(19)
C39B 0.024(2) 0.018(2) 0.018(3) -0.008(2) -0.012(2) 0.0007(19)
C40B 0.025(3) 0.017(2) 0.018(3) -0.007(2) -0.011(2) 0.000(2)
C41B 0.022(2) 0.014(2) 0.018(3) -0.004(2) -0.009(2) -0.0022(19)
C42B 0.019(2) 0.016(2) 0.016(2) -0.006(2) -0.005(2) -0.0040(19)
C1S 0.028(4) 0.032(4) 0.034(4) -0.003(3) -0.011(3) -0.008(3)
Cl1S 0.028(3) 0.037(2) 0.046(4) -0.014(2) -0.008(2) -0.002(2)
Cl2S 0.069(3) 0.048(3) 0.099(5) 0.003(3) -0.043(4) -0.029(2)
C1S' 0.068(5) 0.072(5) 0.072(5) -0.018(3) -0.023(3) -0.008(3)
Cl1X 0.034(3) 0.085(5) 0.076(5) -0.046(4) -0.022(3) 0.010(3)
Cl2X 0.056(2) 0.0500(19) 0.126(5) -0.031(2) -0.039(3) -0.0150(16)
C1N 0.057(5) 0.061(5) 0.062(5) -0.006(4) -0.020(4) -0.007(4)
Cl1N 0.056(4) 0.064(5) 0.067(5) -0.009(4) -0.013(4) 0.007(4)
Cl2N 0.056(4) 0.088(5) 0.084(5) 0.001(4) -0.030(3) -0.023(4)
C1U 0.060(5) 0.060(5) 0.062(5) -0.009(4) -0.019(4) -0.006(4)
Cl1U 0.061(6) 0.068(7) 0.067(6) -0.015(6) -0.022(5) 0.003(6)
Cl2U 0.056(6) 0.035(6) 0.053(6) -0.011(5) -0.011(5) -0.005(5)
C1I 0.062(5) 0.066(5) 0.067(5) -0.009(4) -0.019(4) -0.007(4)
Cl1I 0.067(8) 0.073(8) 0.072(8) -0.006(6) -0.021(7) -0.012(7)
Cl2I 0.065(6) 0.068(6) 0.066(7) -0.007(6) -0.014(6) -0.010(6)
C1R 0.051(6) 0.047(6) 0.050(6) -0.010(4) -0.015(5) -0.006(5)
Cl1R 0.042(4) 0.040(4) 0.062(5) -0.007(3) -0.017(3) -0.014(3)
Cl2R 0.084(5) 0.046(4) 0.050(4) -0.015(4) -0.020(4) 0.006(4)
C1O 0.099(6) 0.099(6) 0.099(6) -0.020(2) -0.029(3) -0.010(2)
Cl1O 0.048(3) 0.041(3) 0.090(4) -0.010(3) 0.009(3) -0.010(3)
Cl2O 0.062(4) 0.082(4) 0.085(4) 0.000(3) -0.017(3) -0.007(3)
B1T 0.036(3) 0.040(3) 0.027(3) -0.002(3) -0.014(2) 0.006(2)
F1T 0.0393(18) 0.0282(16) 0.0225(17) -0.0090(14) -0.0155(15) 0.0118(14)
F2T 0.070(6) 0.025(4) 0.032(5) -0.012(4) -0.005(5) 0.021(4)
F3T 0.033(4) 0.076(6) 0.039(5) -0.020(5) -0.027(4) 0.012(4)
F4T 0.044(5) 0.032(4) 0.027(4) -0.014(4) -0.013(4) 0.007(4)
F2T' 0.054(4) 0.031(3) 0.032(3) -0.013(3) -0.027(3) 0.023(3)
F3T' 0.067(4) 0.046(3) 0.055(4) -0.011(3) -0.041(3) -0.004(3)
F4T' 0.047(4) 0.045(4) 0.020(3) -0.014(3) -0.005(3) 0.010(3)
B1M 0.073(4) 0.065(4) 0.055(4) -0.029(3) -0.036(3) 0.025(3)
F1M 0.023(5) 0.027(5) 0.032(5) -0.017(4) -0.013(4) 0.009(4)
F2M 0.055(5) 0.083(6) 0.035(4) -0.019(4) -0.016(4) 0.039(4)
F3M 0.059(5) 0.050(4) 0.032(4) -0.012(3) -0.025(4) 0.037(4)
F4M 0.110(7) 0.061(4) 0.102(7) -0.043(4) -0.027(6) -0.007(5)
F1M' 0.041(8) 0.041(8) 0.040(7) -0.024(6) -0.022(5) 0.010(6)
F2M' 0.058(5) 0.082(7) 0.051(6) -0.027(5) -0.009(4) -0.003(5)
F3M' 0.093(7) 0.087(7) 0.062(7) -0.053(5) -0.062(6) 0.049(5)
F4M' 0.072(6) 0.040(4) 0.054(6) -0.023(4) -0.027(5) 0.017(4)

loop_
_atom_type_symbol
_atom_type_description
_atom_type_scat_dispersion_real
_atom_type_scat_dispersion_imag
_atom_type_scat_source
C C 0.0033 0.0016 'International Tables Vol C Tables 4.2.6.8 and 6.1.1.4'
H H 0.0000 0.0000 'International Tables Vol C Tables 4.2.6.8 and 6.1.1.4'
B B 0.0013 0.0007 'International Tables Vol C Tables 4.2.6.8 and 6.1.1.4'
N N 0.0061 0.0033 'International Tables Vol C Tables 4.2.6.8 and 6.1.1.4'
F F 0.0171 0.0103 'International Tables Vol C Tables 4.2.6.8 and 6.1.1.4'
P P 0.1023 0.0942 'International Tables Vol C Tables 4.2.6.8 and 6.1.1.4'
Cl Cl 0.1484 0.1585 'International Tables Vol C Tables 4.2.6.8 and 6.1.1.4'
Rh Rh -1.1178 0.9187 'International Tables Vol C Tables 4.2.6.8 and 6.1.1.4'
I I -0.4742 1.8119 'International Tables Vol C Tables 4.2.6.8 and 6.1.1.4'

loop_
_geom_angle_atom_site_label_1
_geom_angle_atom_site_label_2
_geom_angle_atom_site_label_3
_geom_angle
N1A C1A C5A 122.1(5)
N1A C1A P1A 115.3(4)
C5A C1A P1A 122.5(4)
C1A N1A C2A 117.3(4)
C6A P1A C1A 104.6(2)
C6A P1A C12A 102.3(2)
C1A P1A C12A 99.7(2)
C6A P1A Rh1A 117.68(16)
C1A P1A Rh1A 118.80(16)
C12A P1A Rh1A 111.09(17)
C37A Rh1A C36A 37.95(18)
C37A Rh1A C42A 65.51(19)
C36A Rh1A C42A 76.74(18)
C37A Rh1A C41A 76.50(19)
C36A Rh1A C41A 63.43(19)
C42A Rh1A C41A 35.77(17)
C37A Rh1A P2A 96.76(14)
C36A Rh1A P2A 92.58(14)
C42A Rh1A P2A 161.49(14)
C41A Rh1A P2A 149.16(13)
C37A Rh1A P1A 162.82(14)
C36A Rh1A P1A 130.20(14)
C42A Rh1A P1A 102.17(14)
C41A Rh1A P1A 86.59(14)
P2A Rh1A P1A 96.27(5)
C37A Rh1A I1A 95.25(14)
C36A Rh1A I1A 132.88(14)
C42A Rh1A I1A 89.07(12)
C41A Rh1A I1A 123.00(13)
P2A Rh1A I1A 87.29(3)
P1A Rh1A I1A 96.51(3)
C19A I1A Rh1A 94.59(13)
N1A C2A C3A 123.6(5)
N1A C2A H2A 118.2
C3A C2A H2A 118.2
C30A P2A C24A 104.3(2)
C30A P2A C18A 107.7(2)
C24A P2A C18A 98.8(2)
C30A P2A Rh1A 117.32(16)
C24A P2A Rh1A 113.66(17)
C18A P2A Rh1A 113.18(16)
C2A C3A C4A 118.8(5)
C2A C3A H3A 120.6
C4A C3A H3A 120.6
C5A C4A C3A 117.5(5)
C5A C4A H4A 121.2
C3A C4A H4A 121.2
C4A C5A C1A 120.7(5)
C4A C5A H5A 119.6
C1A C5A H5A 119.6
C11A C6A C7A 118.5(5)
C11A C6A P1A 118.8(4)
C7A C6A P1A 122.6(4)
C8A C7A C6A 120.3(5)
C8A C7A H7A 119.8
C6A C7A H7A 119.8
C9A C8A C7A 120.3(5)
C9A C8A H8A 119.8
C7A C8A H8A 119.8
C8A C9A C10A 120.0(5)
C8A C9A H9A 120.0
C10A C9A H9A 120.0
C11A C10A C9A 119.9(5)
C11A C10A H10A 120.0
C9A C10A H10A 120.0
C10A C11A C6A 120.9(5)
C10A C11A H11A 119.6
C6A C11A H11A 119.6
C13A C12A C17A 118.8(4)
C13A C12A P1A 123.2(4)
C17A C12A P1A 118.0(4)
C12A C13A C14A 120.5(5)
C12A C13A H13A 119.7
C14A C13A H13A 119.7
C13A C14A C15A 120.5(5)
C13A C14A H14A 119.8
C15A C14A H14A 119.8
C14A C15A C16A 119.5(5)
C14A C15A H15A 120.3
C16A C15A H15A 120.3
C17A C16A C15A 120.0(5)
C17A C16A H16A 120.0
C15A C16A H16A 120.0
C16A C17A C12A 120.7(5)
C16A C17A H17A 119.7
C12A C17A H17A 119.7
C23A C18A C19A 116.6(4)
C23A C18A P2A 121.6(4)
C19A C18A P2A 121.7(4)
C20A C19A C18A 120.5(4)
C20A C19A I1A 116.8(3)
C18A C19A I1A 122.6(4)
F1A C20A C19A 121.3(4)
F1A C20A C21A 117.2(4)
C19A C20A C21A 121.5(4)
F2A C21A C20A 121.1(5)
F2A C21A C22A 120.0(5)
C20A C21A C22A 118.9(5)
F3A C22A C23A 121.9(5)
F3A C22A C21A 118.8(5)
C23A C22A C21A 119.3(5)
F4A C23A C22A 116.7(4)
F4A C23A C18A 120.3(5)
C22A C23A C18A 123.0(5)
C25A C24A C29A 118.7(5)
C25A C24A P2A 121.7(4)
C29A C24A P2A 119.4(4)
C24A C25A C26A 119.4(6)
C24A C25A H25A 120.3
C26A C25A H25A 120.3
C27A C26A C25A 121.7(6)
C27A C26A H26A 119.2
C25A C26A H26A 119.2
C26A C27A C28A 119.5(6)
C26A C27A H27A 120.3
C28A C27A H27A 120.3
C27A C28A C29A 120.4(6)
C27A C28A H28A 119.8
C29A C28A H28A 119.8
C28A C29A C24A 120.3(6)
C28A C29A H29A 119.9
C24A C29A H29A 119.9
C35A C30A C31A 119.8(5)
C35A C30A P2A 125.7(4)
C31A C30A P2A 114.4(4)
C32A C31A C30A 120.0(5)
C32A C31A H31A 120.0
C30A C31A H31A 120.0
C33A C32A C31A 120.4(5)
C33A C32A H32A 119.8
C31A C32A H32A 119.8
C32A C33A C34A 119.1(5)
C32A C33A H33A 120.5
C34A C33A H33A 120.5
C35A C34A C33A 121.4(5)
C35A C34A H34A 119.3
C33A C34A H34A 119.3
C34A C35A C30A 119.3(5)
C34A C35A H35A 120.4
C30A C35A H35A 120.4
C37A C36A C40A 107.1(4)
C37A C36A Rh1A 70.2(3)
C40A C36A Rh1A 100.0(3)
C37A C36A H36A 122.3
C40A C36A H36A 122.3
Rh1A C36A H36A 122.3
C36A C37A C38A 105.6(4)
C36A C37A Rh1A 71.9(3)
C38A C37A Rh1A 98.2(3)
C36A C37A H37A 122.9
C38A C37A H37A 122.9
Rh1A C37A H37A 122.9
C42A C38A C37A 101.0(4)
C42A C38A C39A 100.6(4)
C37A C38A C39A 100.5(4)
C42A C38A H38A 117.2
C37A C38A H38A 117.2
C39A C38A H38A 117.2
C38A C39A C40A 94.2(4)
C38A C39A H39A 112.9
C40A C39A H39A 112.9
C38A C39A H39B 112.9
C40A C39A H39B 112.9
H39A C39A H39B 110.3
C41A C40A C36A 99.3(4)
C41A C40A C39A 100.0(4)
C36A C40A C39A 100.5(4)
C41A C40A H40A 117.9
C36A C40A H40A 117.9
C39A C40A H40A 117.9
C42A C41A C40A 108.3(5)
C42A C41A Rh1A 71.8(3)
C40A C41A Rh1A 97.1(3)
C42A C41A H41A 122.3
C40A C41A H41A 122.3
Rh1A C41A H41A 122.3
C41A C42A C38A 105.7(4)
C41A C42A Rh1A 72.5(3)
C38A C42A Rh1A 94.9(3)
C41A C42A H42A 123.5
C38A C42A H42A 123.5
Rh1A C42A H42A 123.5
N1B C1B C5B 122.1(4)
N1B C1B P1B 114.2(3)
C5B C1B P1B 123.6(3)
C2B N1B C1B 117.7(4)
C6B P1B C12B 102.8(2)
C6B P1B C1B 105.1(2)
C12B P1B C1B 99.4(2)
C6B P1B Rh1B 116.05(16)
C12B P1B Rh1B 111.44(17)
C1B P1B Rh1B 119.55(16)
C36B Rh1B C37B 37.88(18)
C36B Rh1B C41B 65.30(18)
C37B Rh1B C41B 76.77(18)
C36B Rh1B C42B 77.06(18)
C37B Rh1B C42B 63.69(18)
C41B Rh1B C42B 36.67(17)
C36B Rh1B P2B 98.44(13)
C37B Rh1B P2B 92.24(13)
C41B Rh1B P2B 163.46(13)
C42B Rh1B P2B 146.61(13)
C36B Rh1B P1B 162.95(14)
C37B Rh1B P1B 131.78(14)
C41B Rh1B P1B 101.23(13)
C42B Rh1B P1B 85.91(13)
P2B Rh1B P1B 95.31(4)
C36B Rh1B I1B 93.15(13)
C37B Rh1B I1B 130.34(13)
C41B Rh1B I1B 90.86(13)
C42B Rh1B I1B 126.10(12)
P2B Rh1B I1B 86.91(3)
P1B Rh1B I1B 97.64(3)
C19B I1B Rh1B 94.50(13)
N1B C2B C3B 123.9(5)
N1B C2B H2B 118.0
C3B C2B H2B 118.0
C30B P2B C24B 105.2(2)
C30B P2B C18B 107.0(2)
C24B P2B C18B 99.2(2)
C30B P2B Rh1B 117.98(15)
C24B P2B Rh1B 112.16(15)
C18B P2B Rh1B 113.35(16)
C4B C3B C2B 117.6(4)
C4B C3B H3B 121.2
C2B C3B H3B 121.2
C5B C4B C3B 119.1(5)
C5B C4B H4B 120.5
C3B C4B H4B 120.5
C4B C5B C1B 119.6(4)
C4B C5B H5B 120.2
C1B C5B H5B 120.2
C7B C6B C11B 118.8(5)
C7B C6B P1B 123.1(4)
C11B C6B P1B 118.1(4)
C6B C7B C8B 120.7(5)
C6B C7B H7B 119.7
C8B C7B H7B 119.7
C9B C8B C7B 120.2(5)
C9B C8B H8B 119.9
C7B C8B H8B 119.9
C8B C9B C10B 119.9(5)
C8B C9B H9B 120.1
C10B C9B H9B 120.1
C11B C10B C9B 119.6(5)
C11B C10B H10B 120.2
C9B C10B H10B 120.2
C10B C11B C6B 120.8(5)
C10B C11B H11B 119.6
C6B C11B H11B 119.6
C13B C12B C17B 119.4(4)
C13B C12B P1B 122.9(4)
C17B C12B P1B 117.7(4)
C12B C13B C14B 119.9(5)
C12B C13B H13B 120.1
C14B C13B H13B 120.1
C15B C14B C13B 121.2(5)
C15B C14B H14B 119.4
C13B C14B H14B 119.4
C14B C15B C16B 119.1(5)
C14B C15B H15B 120.5
C16B C15B H15B 120.5
C15B C16B C17B 120.8(5)
C15B C16B H16B 119.6
C17B C16B H16B 119.6
C16B C17B C12B 119.7(5)
C16B C17B H17B 120.2
C12B C17B H17B 120.2
C19B C18B C23B 117.0(4)
C19B C18B P2B 121.7(4)
C23B C18B P2B 121.3(4)
C21B C19B C18B 120.6(4)
C21B C19B I1B 116.7(4)
C18B C19B I1B 122.7(3)
C21B C20B F2B 120.3(5)
C21B C20B C22B 119.5(5)
F2B C20B C22B 120.2(5)
C20B C21B F1B 117.9(5)
C20B C21B C19B 121.3(5)
F1B C21B C19B 120.8(5)
F3B C22B C23B 121.0(5)
F3B C22B C20B 119.7(5)
C23B C22B C20B 119.2(5)
F4B C23B C22B 116.9(5)
F4B C23B C18B 120.7(4)
C22B C23B C18B 122.4(5)
C29B C24B C25B 118.6(5)
C29B C24B P2B 123.4(4)
C25B C24B P2B 117.7(4)
C26B C25B C24B 121.2(5)
C26B C25B H25B 119.4
C24B C25B H25B 119.4
C27B C26B C25B 119.8(5)
C27B C26B H26B 120.1
C25B C26B H26B 120.1
C26B C27B C28B 119.1(5)
C26B C27B H27B 120.5
C28B C27B H27B 120.5
C29B C28B C27B 120.7(5)
C29B C28B H28B 119.7
C27B C28B H28B 119.7
C28B C29B C24B 120.7(5)
C28B C29B H29B 119.7
C24B C29B H29B 119.7
C31B C30B C35B 118.6(5)
C31B C30B P2B 125.4(4)
C35B C30B P2B 116.0(4)
C32B C31B C30B 120.3(5)
C32B C31B H31B 119.8
C30B C31B H31B 119.8
C31B C32B C33B 120.1(5)
C31B C32B H32B 119.9
C33B C32B H32B 119.9
C34B C33B C32B 120.1(5)
C34B C33B H33B 120.0
C32B C33B H33B 120.0
C33B C34B C35B 120.9(5)
C33B C34B H34B 119.6
C35B C34B H34B 119.6
C34B C35B C30B 119.9(5)
C34B C35B H35B 120.0
C30B C35B H35B 120.0
C37B C36B C40B 105.2(4)
C37B C36B Rh1B 71.7(3)
C40B C36B Rh1B 97.9(3)
C37B C36B H36B 123.1
C40B C36B H36B 123.1
Rh1B C36B H36B 123.1
C36B C37B C38B 106.6(4)
C36B C37B Rh1B 70.4(3)
C38B C37B Rh1B 99.1(3)
C36B C37B H37B 122.6
C38B C37B H37B 122.6
Rh1B C37B H37B 122.6
C42B C38B C37B 99.6(4)
C42B C38B C39B 101.3(4)
C37B C38B C39B 101.7(4)
C42B C38B H38B 117.1
C37B C38B H38B 117.1
C39B C38B H38B 117.1
C38B C39B C40B 94.1(4)
C38B C39B H39C 112.9
C40B C39B H39C 112.9
C38B C39B H39D 112.9
C40B C39B H39D 112.9
H39C C39B H39D 110.3
C41B C40B C39B 100.5(4)
C41B C40B C36B 100.2(4)
C39B C40B C36B 100.9(4)
C41B C40B H40B 117.4
C39B C40B H40B 117.4
C36B C40B H40B 117.4
C42B C41B C40B 106.1(4)
C42B C41B Rh1B 71.8(3)
C40B C41B Rh1B 96.4(3)
C42B C41B H41B 123.2
C40B C41B H41B 123.2
Rh1B C41B H41B 123.2
C41B C42B C38B 106.5(4)
C41B C42B Rh1B 71.6(3)
C38B C42B Rh1B 97.6(3)
C41B C42B H42B 122.8
C38B C42B H42B 122.8
Rh1B C42B H42B 122.8
Cl1S C1S Cl2S 110.0(7)
Cl1S C1S H1SA 109.7
Cl2S C1S H1SA 109.7
Cl1S C1S H1SB 109.7
Cl2S C1S H1SB 109.7
H1SA C1S H1SB 108.2
Cl1X C1S' Cl2X 113.4(7)
Cl1X C1S' H1SX 108.9
Cl2X C1S' H1SX 108.9
Cl1X C1S' H1SY 108.9
Cl2X C1S' H1SY 108.9
H1SX C1S' H1SY 107.7
Cl2N C1N Cl1N 110.3(9)
Cl2N C1N H1NA 109.6
Cl1N C1N H1NA 109.6
Cl2N C1N H1NB 109.6
Cl1N C1N H1NB 109.6
H1NA C1N H1NB 108.1
Cl1U C1U Cl2U 111.4(7)
Cl1U C1U H1UA 109.3
Cl2U C1U H1UA 109.3
Cl1U C1U H1UB 109.3
Cl2U C1U H1UB 109.3
H1UA C1U H1UB 108.0
Cl1I C1I Cl2I 112.9(15)
Cl1I C1I H1IA 109.0
Cl2I C1I H1IA 109.0
Cl1I C1I H1IB 109.0
Cl2I C1I H1IB 109.0
H1IA C1I H1IB 107.8
Cl2R C1R Cl1R 112.9(10)
Cl2R C1R H1RA 109.0
Cl1R C1R H1RA 109.0
Cl2R C1R H1RB 109.0
Cl1R C1R H1RB 109.0
H1RA C1R H1RB 107.8
Cl1O C1O Cl2O 110.8(10)
Cl1O C1O H1OA 109.5
Cl2O C1O H1OA 109.5
Cl1O C1O H1OB 109.5
Cl2O C1O H1OB 109.5
H1OA C1O H1OB 108.1
F4T B1T F3T 121.8(9)
F2T' B1T F4T' 114.5(7)
F4T B1T F1T 121.3(7)
F2T' B1T F1T 117.2(7)
F3T B1T F1T 99.9(6)
F4T' B1T F1T 105.1(6)
F2T' B1T F3T' 109.2(6)
F4T' B1T F3T' 101.1(7)
F1T B1T F3T' 108.3(6)
F4T B1T F2T 108.3(8)
F3T B1T F2T 100.3(8)
F1T B1T F2T 101.8(7)
F2M B1M F3M 112.6(10)
F4M' B1M F3M' 102.1(11)
F2M B1M F1M 119.4(15)
F3M B1M F1M 114.9(13)
F4M' B1M F1M' 115.0(18)
F3M' B1M F1M' 105.0(19)
F4M' B1M F2M' 96.5(10)
F3M' B1M F2M' 131.9(12)
F1M' B1M F2M' 106.4(18)
F2M B1M F4M 90.4(9)
F3M B1M F4M 117.5(9)
F1M B1M F4M 98.9(13)

loop_
_geom_bond_atom_site_label_1
_geom_bond_atom_site_label_2
_geom_bond_distance
C1A N1A 1.329(6)
C1A C5A 1.405(7)
C1A P1A 1.839(5)
N1A C2A 1.351(6)
F1A C20A 1.349(5)
P1A C6A 1.826(5)
P1A C12A 1.840(5)
P1A Rh1A 2.3343(13)
Rh1A C37A 2.157(5)
Rh1A C36A 2.179(5)
Rh1A C42A 2.241(5)
Rh1A C41A 2.250(5)
Rh1A P2A 2.3014(13)
Rh1A I1A 2.7726(5)
I1A C19A 2.105(4)
C2A C3A 1.385(7)
C2A H2A 0.9500
F2A C21A 1.340(6)
P2A C30A 1.828(5)
P2A C24A 1.840(5)
P2A C18A 1.851(5)
C3A C4A 1.395(7)
C3A H3A 0.9500
F3A C22A 1.338(5)
C4A C5A 1.364(7)
C4A H4A 0.9500
F4A C23A 1.345(5)
C5A H5A 0.9500
C6A C11A 1.398(6)
C6A C7A 1.408(7)
C7A C8A 1.390(7)
C7A H7A 0.9500
C8A C9A 1.381(7)
C8A H8A 0.9500
C9A C10A 1.394(7)
C9A H9A 0.9500
C10A C11A 1.384(7)
C10A H10A 0.9500
C11A H11A 0.9500
C12A C13A 1.387(7)
C12A C17A 1.407(6)
C13A C14A 1.388(7)
C13A H13A 0.9500
C14A C15A 1.392(7)
C14A H14A 0.9500
C15A C16A 1.393(7)
C15A H15A 0.9500
C16A C17A 1.384(7)
C16A H16A 0.9500
C17A H17A 0.9500
C18A C23A 1.394(7)
C18A C19A 1.400(6)
C19A C20A 1.377(7)
C20A C21A 1.379(7)
C21A C22A 1.392(7)
C22A C23A 1.368(7)
C24A C25A 1.393(7)
C24A C29A 1.395(7)
C25A C26A 1.400(8)
C25A H25A 0.9500
C26A C27A 1.350(9)
C26A H26A 0.9500
C27A C28A 1.382(9)
C27A H27A 0.9500
C28A C29A 1.392(8)
C28A H28A 0.9500
C29A H29A 0.9500
C30A C35A 1.389(7)
C30A C31A 1.401(7)
C31A C32A 1.388(7)
C31A H31A 0.9500
C32A C33A 1.382(8)
C32A H32A 0.9500
C33A C34A 1.392(8)
C33A H33A 0.9500
C34A C35A 1.383(7)
C34A H34A 0.9500
C35A H35A 0.9500
C36A C37A 1.410(7)
C36A C40A 1.529(7)
C36A H36A 1.0000
C37A C38A 1.544(7)
C37A H37A 1.0000
C38A C42A 1.541(7)
C38A C39A 1.545(7)
C38A H38A 1.0000
C39A C40A 1.560(7)
C39A H39A 0.9900
C39A H39B 0.9900
C40A C41A 1.527(7)
C40A H40A 1.0000
C41A C42A 1.379(7)
C41A H41A 1.0000
C42A H42A 1.0000
C1B N1B 1.350(6)
C1B C5B 1.389(6)
C1B P1B 1.837(5)
N1B C2B 1.330(6)
F1B C21B 1.360(6)
P1B C6B 1.831(5)
P1B C12B 1.833(5)
P1B Rh1B 2.3346(13)
Rh1B C36B 2.173(5)
Rh1B C37B 2.191(5)
Rh1B C41B 2.226(5)
Rh1B C42B 2.229(5)
Rh1B P2B 2.3060(12)
Rh1B I1B 2.7718(5)
I1B C19B 2.116(5)
C2B C3B 1.394(7)
C2B H2B 0.9500
F2B C20B 1.361(6)
P2B C30B 1.809(5)
P2B C24B 1.839(5)
P2B C18B 1.850(5)
C3B C4B 1.394(7)
C3B H3B 0.9500
F3B C22B 1.346(6)
C4B C5B 1.371(7)
C4B H4B 0.9500
F4B C23B 1.342(6)
C5B H5B 0.9500
C6B C7B 1.386(7)
C6B C11B 1.393(6)
C7B C8B 1.393(7)
C7B H7B 0.9500
C8B C9B 1.379(7)
C8B H8B 0.9500
C9B C10B 1.393(8)
C9B H9B 0.9500
C10B C11B 1.391(7)
C10B H10B 0.9500
C11B H11B 0.9500
C12B C13B 1.383(6)
C12B C17B 1.406(7)
C13B C14B 1.399(7)
C13B H13B 0.9500
C14B C15B 1.377(7)
C14B H14B 0.9500
C15B C16B 1.387(7)
C15B H15B 0.9500
C16B C17B 1.393(7)
C16B H16B 0.9500
C17B H17B 0.9500
C18B C19B 1.384(7)
C18B C23B 1.390(7)
C19B C21B 1.379(7)
C20B C21B 1.355(7)
C20B C22B 1.384(8)
C22B C23B 1.366(7)
C24B C29B 1.387(7)
C24B C25B 1.398(7)
C25B C26B 1.398(7)
C25B H25B 0.9500
C26B C27B 1.383(7)
C26B H26B 0.9500
C27B C28B 1.407(7)
C27B H27B 0.9500
C28B C29B 1.384(7)
C28B H28B 0.9500
C29B H29B 0.9500
C30B C31B 1.402(6)
C30B C35B 1.416(6)
C31B C32B 1.385(7)
C31B H31B 0.9500
C32B C33B 1.400(7)
C32B H32B 0.9500
C33B C34B 1.366(7)
C33B H33B 0.9500
C34B C35B 1.388(7)
C34B H34B 0.9500
C35B H35B 0.9500
C36B C37B 1.416(7)
C36B C40B 1.558(6)
C36B H36B 1.0000
C37B C38B 1.529(6)
C37B H37B 1.0000
C38B C42B 1.524(7)
C38B C39B 1.542(6)
C38B H38B 1.0000
C39B C40B 1.549(7)
C39B H39C 0.9900
C39B H39D 0.9900
C40B C41B 1.537(7)
C40B H40B 1.0000
C41B C42B 1.402(7)
C41B H41B 1.0000
C42B H42B 1.0000
C1S Cl1S 1.756(9)
C1S Cl2S 1.758(9)
C1S H1SA 0.9900
C1S H1SB 0.9900
C1S' Cl1X 1.756(9)
C1S' Cl2X 1.767(9)
C1S' H1SX 0.9900
C1S' H1SY 0.9900
C1N Cl2N 1.769(11)
C1N Cl1N 1.775(10)
C1N H1NA 0.9900
C1N H1NB 0.9900
C1U Cl1U 1.761(6)
C1U Cl2U 1.762(6)
C1U H1UA 0.9900
C1U H1UB 0.9900
C1I Cl1I 1.755(11)
C1I Cl2I 1.756(11)
C1I H1IA 0.9900
C1I H1IB 0.9900
C1R Cl2R 1.738(11)
C1R Cl1R 1.743(11)
C1R H1RA 0.9900
C1R H1RB 0.9900
C1O Cl1O 1.739(11)
C1O Cl2O 1.739(11)
C1O H1OA 0.9900
C1O H1OB 0.9900
B1T F4T 1.263(12)
B1T F2T' 1.294(9)
B1T F3T 1.388(11)
B1T F4T' 1.395(9)
B1T F1T 1.399(8)
B1T F3T' 1.482(10)
B1T F2T 1.580(12)
B1M F2M 1.187(11)
B1M F4M' 1.255(13)
B1M F3M 1.343(12)
B1M F3M' 1.344(14)
B1M F1M 1.37(3)
B1M F1M' 1.44(4)
B1M F2M' 1.634(15)
B1M F4M 1.717(15)

loop_
_geom_torsion_atom_site_label_1
_geom_torsion_atom_site_label_2
_geom_torsion_atom_site_label_3
_geom_torsion_atom_site_label_4
_geom_torsion
C5A C1A N1A C2A 0.2(7)
P1A C1A N1A C2A -177.0(3)
N1A C1A P1A C6A -106.1(4)
C5A C1A P1A C6A 76.6(4)
N1A C1A P1A C12A 148.3(4)
C5A C1A P1A C12A -28.9(4)
N1A C1A P1A Rh1A 27.7(4)
C5A C1A P1A Rh1A -149.6(3)
C1A N1A C2A C3A 0.9(7)
N1A C2A C3A C4A -1.1(8)
C2A C3A C4A C5A 0.1(7)
C3A C4A C5A C1A 1.0(7)
N1A C1A C5A C4A -1.2(7)
P1A C1A C5A C4A 175.9(4)
C1A P1A C6A C11A 167.7(4)
C12A P1A C6A C11A -88.7(4)
Rh1A P1A C6A C11A 33.3(4)
C1A P1A C6A C7A -15.9(5)
C12A P1A C6A C7A 87.6(5)
Rh1A P1A C6A C7A -150.3(4)
C11A C6A C7A C8A 0.4(8)
P1A C6A C7A C8A -175.9(4)
C6A C7A C8A C9A 0.7(8)
C7A C8A C9A C10A -1.1(8)
C8A C9A C10A C11A 0.4(8)
C9A C10A C11A C6A 0.7(7)
C7A C6A C11A C10A -1.2(7)
P1A C6A C11A C10A 175.4(4)
C6A P1A C12A C13A 16.6(5)
C1A P1A C12A C13A 124.0(4)
Rh1A P1A C12A C13A -109.8(4)
C6A P1A C12A C17A -163.6(4)
C1A P1A C12A C17A -56.2(5)
Rh1A P1A C12A C17A 69.9(4)
C17A C12A C13A C14A 1.0(8)
P1A C12A C13A C14A -179.2(4)
C12A C13A C14A C15A 0.9(8)
C13A C14A C15A C16A -1.2(8)
C14A C15A C16A C17A -0.4(9)
C15A C16A C17A C12A 2.4(9)
C13A C12A C17A C16A -2.6(8)
P1A C12A C17A C16A 177.6(4)
C30A P2A C18A C23A -51.5(5)
C24A P2A C18A C23A 56.6(5)
Rh1A P2A C18A C23A 177.1(4)
C30A P2A C18A C19A 130.4(4)
C24A P2A C18A C19A -121.5(4)
Rh1A P2A C18A C19A -0.9(5)
C23A C18A C19A C20A 4.9(8)
P2A C18A C19A C20A -176.9(4)
C23A C18A C19A I1A -170.7(4)
P2A C18A C19A I1A 7.5(6)
C18A C19A C20A F1A 179.6(5)
I1A C19A C20A F1A -4.6(7)
C18A C19A C20A C21A -1.4(8)
I1A C19A C20A C21A 174.4(4)
F1A C20A C21A F2A -1.6(8)
C19A C20A C21A F2A 179.3(5)
F1A C20A C21A C22A 176.6(5)
C19A C20A C21A C22A -2.5(9)
F2A C21A C22A F3A 0.7(9)
C20A C21A C22A F3A -177.5(5)
F2A C21A C22A C23A -179.1(5)
C20A C21A C22A C23A 2.7(9)
F3A C22A C23A F4A 1.2(8)
C21A C22A C23A F4A -179.0(5)
F3A C22A C23A C18A -178.8(5)
C21A C22A C23A C18A 0.9(9)
C19A C18A C23A F4A 175.3(5)
P2A C18A C23A F4A -2.9(7)
C19A C18A C23A C22A -4.7(8)
P2A C18A C23A C22A 177.1(5)
C30A P2A C24A C25A -27.9(5)
C18A P2A C24A C25A -138.8(4)
Rh1A P2A C24A C25A 101.0(4)
C30A P2A C24A C29A 157.1(4)
C18A P2A C24A C29A 46.2(5)
Rh1A P2A C24A C29A -73.9(5)
C29A C24A C25A C26A -1.1(8)
P2A C24A C25A C26A -176.1(4)
C24A C25A C26A C27A 1.1(9)
C25A C26A C27A C28A 0.0(9)
C26A C27A C28A C29A -1.0(9)
C27A C28A C29A C24A 1.0(9)
C25A C24A C29A C28A 0.0(8)
P2A C24A C29A C28A 175.1(4)
C24A P2A C30A C35A -106.6(4)
C18A P2A C30A C35A -2.3(5)
Rh1A P2A C30A C35A 126.7(4)
C24A P2A C30A C31A 75.7(4)
C18A P2A C30A C31A -180.0(4)
Rh1A P2A C30A C31A -51.0(4)
C35A C30A C31A C32A 1.3(7)
P2A C30A C31A C32A 179.1(4)
C30A C31A C32A C33A -1.1(8)
C31A C32A C33A C34A 0.2(8)
C32A C33A C34A C35A 0.5(8)
C33A C34A C35A C30A -0.3(8)
C31A C30A C35A C34A -0.6(7)
P2A C30A C35A C34A -178.1(4)
C40A C36A C37A C38A -1.1(5)
Rh1A C36A C37A C38A 93.7(3)
C40A C36A C37A Rh1A -94.8(4)
C36A C37A C38A C42A -68.2(5)
Rh1A C37A C38A C42A 5.1(4)
C36A C37A C38A C39A 34.8(5)
Rh1A C37A C38A C39A 108.2(3)
C42A C38A C39A C40A 51.5(4)
C37A C38A C39A C40A -52.0(4)
C37A C36A C40A C41A 69.3(5)
Rh1A C36A C40A C41A -2.9(4)
C37A C36A C40A C39A -32.7(5)
Rh1A C36A C40A C39A -104.9(3)
C38A C39A C40A C41A -50.2(4)
C38A C39A C40A C36A 51.3(4)
C36A C40A C41A C42A -70.4(5)
C39A C40A C41A C42A 32.1(5)
C36A C40A C41A Rh1A 2.7(4)
C39A C40A C41A Rh1A 105.2(3)
C40A C41A C42A C38A 1.4(5)
Rh1A C41A C42A C38A -90.3(3)
C40A C41A C42A Rh1A 91.6(3)
C37A C38A C42A C41A 68.2(5)
C39A C38A C42A C41A -34.8(5)
C37A C38A C42A Rh1A -4.9(4)
C39A C38A C42A Rh1A -108.0(3)
C5B C1B N1B C2B -1.1(7)
P1B C1B N1B C2B 177.4(4)
N1B C1B P1B C6B 103.6(4)
C5B C1B P1B C6B -77.9(4)
N1B C1B P1B C12B -150.3(4)
C5B C1B P1B C12B 28.2(5)
N1B C1B P1B Rh1B -28.9(4)
C5B C1B P1B Rh1B 149.5(4)
C1B N1B C2B C3B -0.4(7)
N1B C2B C3B C4B 1.6(8)
C2B C3B C4B C5B -1.4(7)
C3B C4B C5B C1B 0.0(7)
N1B C1B C5B C4B 1.3(7)
P1B C1B C5B C4B -177.0(4)
C12B P1B C6B C7B -88.6(4)
C1B P1B C6B C7B 15.0(5)
Rh1B P1B C6B C7B 149.5(4)
C12B P1B C6B C11B 89.8(4)
C1B P1B C6B C11B -166.6(3)
Rh1B P1B C6B C11B -32.1(4)
C11B C6B C7B C8B -0.8(7)
P1B C6B C7B C8B 177.6(4)
C6B C7B C8B C9B -0.2(8)
C7B C8B C9B C10B 1.1(8)
C8B C9B C10B C11B -0.9(8)
C9B C10B C11B C6B -0.1(7)
C7B C6B C11B C10B 1.0(7)
P1B C6B C11B C10B -177.5(3)
C6B P1B C12B C13B -10.9(5)
C1B P1B C12B C13B -118.9(5)
Rh1B P1B C12B C13B 114.0(4)
C6B P1B C12B C17B 171.3(4)
C1B P1B C12B C17B 63.3(5)
Rh1B P1B C12B C17B -63.7(5)
C17B C12B C13B C14B -1.2(8)
P1B C12B C13B C14B -179.0(4)
C12B C13B C14B C15B 0.2(8)
C13B C14B C15B C16B -0.2(9)
C14B C15B C16B C17B 1.3(10)
C15B C16B C17B C12B -2.3(10)
C13B C12B C17B C16B 2.2(9)
P1B C12B C17B C16B -179.9(5)
C30B P2B C18B C19B -134.9(4)
C24B P2B C18B C19B 116.0(4)
Rh1B P2B C18B C19B -3.1(5)
C30B P2B C18B C23B 46.3(5)
C24B P2B C18B C23B -62.9(5)
Rh1B P2B C18B C23B 178.0(4)
C23B C18B C19B C21B -3.4(8)
P2B C18B C19B C21B 177.7(4)
C23B C18B C19B I1B 173.9(4)
P2B C18B C19B I1B -5.0(6)
F2B C20B C21B F1B 1.5(8)
C22B C20B C21B F1B -178.6(5)
F2B C20B C21B C19B -179.3(5)
C22B C20B C21B C19B 0.6(9)
C18B C19B C21B C20B 1.6(9)
I1B C19B C21B C20B -175.8(4)
C18B C19B C21B F1B -179.2(5)
I1B C19B C21B F1B 3.3(7)
C21B C20B C22B F3B 178.6(5)
F2B C20B C22B F3B -1.6(9)
C21B C20B C22B C23B -0.8(9)
F2B C20B C22B C23B 179.0(5)
F3B C22B C23B F4B -1.5(8)
C20B C22B C23B F4B 177.8(5)
F3B C22B C23B C18B 179.5(5)
C20B C22B C23B C18B -1.1(9)
C19B C18B C23B F4B -175.7(5)
P2B C18B C23B F4B 3.2(7)
C19B C18B C23B C22B 3.2(8)
P2B C18B C23B C22B -177.9(4)
C30B P2B C24B C29B 24.1(5)
C18B P2B C24B C29B 134.7(4)
Rh1B P2B C24B C29B -105.4(4)
C30B P2B C24B C25B -162.8(4)
C18B P2B C24B C25B -52.2(4)
Rh1B P2B C24B C25B 67.7(4)
C29B C24B C25B C26B -0.8(7)
P2B C24B C25B C26B -174.2(4)
C24B C25B C26B C27B 1.3(7)
C25B C26B C27B C28B -1.0(7)
C26B C27B C28B C29B 0.2(8)
C27B C28B C29B C24B 0.4(8)
C25B C24B C29B C28B -0.1(7)
P2B C24B C29B C28B 172.9(4)
C24B P2B C30B C31B 117.3(4)
C18B P2B C30B C31B 12.4(5)
Rh1B P2B C30B C31B -116.8(4)
C24B P2B C30B C35B -65.5(4)
C18B P2B C30B C35B -170.4(3)
Rh1B P2B C30B C35B 60.5(4)
C35B C30B C31B C32B 2.0(7)
P2B C30B C31B C32B 179.2(4)
C30B C31B C32B C33B -0.7(7)
C31B C32B C33B C34B -0.3(7)
C32B C33B C34B C35B -0.1(7)
C33B C34B C35B C30B 1.5(7)
C31B C30B C35B C34B -2.4(7)
P2B C30B C35B C34B -179.9(3)
C40B C36B C37B C38B 0.5(5)
Rh1B C36B C37B C38B 93.9(3)
C40B C36B C37B Rh1B -93.5(3)
C36B C37B C38B C42B -70.4(5)
Rh1B C37B C38B C42B 1.7(4)
C36B C37B C38B C39B 33.4(5)
Rh1B C37B C38B C39B 105.5(3)
C42B C38B C39B C40B 51.0(4)
C37B C38B C39B C40B -51.4(4)
C38B C39B C40B C41B -51.3(4)
C38B C39B C40B C36B 51.3(4)
C37B C36B C40B C41B 69.1(5)
Rh1B C36B C40B C41B -4.1(4)
C37B C36B C40B C39B -33.9(5)
Rh1B C36B C40B C39B -107.0(3)
C39B C40B C41B C42B 34.4(4)
C36B C40B C41B C42B -68.8(4)
C39B C40B C41B Rh1B 107.2(3)
C36B C40B C41B Rh1B 4.0(4)
C40B C41B C42B C38B -1.2(5)
Rh1B C41B C42B C38B -92.7(3)
C40B C41B C42B Rh1B 91.5(3)
C37B C38B C42B C41B 71.3(4)
C39B C38B C42B C41B -32.7(5)
C37B C38B C42B Rh1B -1.7(4)
C39B C38B C42B Rh1B -105.7(3)
